data_2242660
loop_
_publ_author_name
'Kansiz, Sevgi'
'Macit, Mustafa'
'Dege, Necmi'
'Tsapyuk, Galyna G.'

_publ_section_title
;
 Crystal structure and Hirshfeld surface analysis of
 (<i>E</i>)-<i>N</i>-[(2-ethoxynaphthalen-1-yl)methylidene]-5,6,7,8-tetrahydronaphthalen-1-amine
;
_journal_coeditor_code XU5940
_journal_issue 10
_journal_name_full 'Acta Crystallographica Section E'
_journal_page_first 1513
_journal_page_last 1516
_journal_paper_doi 10.1107/S2056989018013117
_journal_volume 74
_journal_year 2018
_chemical_formula_iupac 'C23 H23 N O'
_chemical_formula_moiety 'C23 H23 N O'
_chemical_formula_sum 'C23 H23 N O'
_chemical_formula_weight 329.42
_chemical_name_systematic (<i>E</i>)-<i>N</i>-[(2-Ethoxynaphthalen-1-yl)methylidene]-5,6,7,8-tetrahydronaphthalen-1-amine
_space_group_crystal_system monoclinic
_space_group_IT_number 14
_space_group_name_Hall '-P 2ybc'
_space_group_name_H-M_alt 'P 1 21/c 1'
_symmetry_space_group_name_Hall '-P 2ybc'
_symmetry_space_group_name_H-M 'P 1 21/c 1'
_atom_sites_solution_hydrogens geom
_audit_creation_method SHELXL-2017/1
_cell_angle_alpha 90
_cell_angle_beta 104.895(3)
_cell_angle_gamma 90
_cell_formula_units_Z 4
_cell_length_a 12.6628(4)
_cell_length_b 20.3304(9)
_cell_length_c 7.3838(3)
_cell_measurement_reflns_used 16587
_cell_measurement_temperature 296(2)
_cell_measurement_theta_max 27.94
_cell_measurement_theta_min 1.66
_cell_volume 1837.01(13)
_computing_cell_refinement
;
X-AREA (Stoe & Cie, 2002)
;
_computing_data_collection
;
X-AREA (Stoe & Cie, 2002)
;
_computing_data_reduction
;
X-RED32 (Stoe & Cie, 2002)
;
_computing_molecular_graphics
;
ORTEP-3 for Windows (Farrugia, 2012)
;
_computing_publication_material
;
WinGX (Farrugia, 2012) and PLATON (Spek, 2009)
;
_computing_structure_refinement
;
<i>SHELXL2017/1</i> (Sheldrick, 2015)
;
_computing_structure_solution
;
WinGX (Farrugia, 2012)
;
_diffrn_ambient_temperature 296(2)
_diffrn_detector_area_resol_mean 6.67
_diffrn_measured_fraction_theta_full 1.000
_diffrn_measured_fraction_theta_max 1.000
_diffrn_measurement_device_type 'Stoe IPDS 2'
_diffrn_measurement_method 'rotation method'
_diffrn_radiation_type MoK\a
_diffrn_radiation_wavelength 0.71073
_diffrn_reflns_av_R_equivalents 0.1063
_diffrn_reflns_av_unetI/netI 0.0483
_diffrn_reflns_limit_h_max 15
_diffrn_reflns_limit_h_min -15
_diffrn_reflns_limit_k_max 24
_diffrn_reflns_limit_k_min -24
_diffrn_reflns_limit_l_max 8
_diffrn_reflns_limit_l_min -8
_diffrn_reflns_number 22781
_diffrn_reflns_theta_full 25.242
_diffrn_reflns_theta_max 25.499
_diffrn_reflns_theta_min 1.664
_diffrn_source 'sealed X-ray tube, 12 x 0.4 mm long-fine focus'
_exptl_absorpt_coefficient_mu 0.072
_exptl_absorpt_correction_T_max 0.9823
_exptl_absorpt_correction_T_min 0.9634
_exptl_absorpt_correction_type integration
_exptl_crystal_colour colourless
_exptl_crystal_density_diffrn 1.191
_exptl_crystal_description prism
_exptl_crystal_F_000 704
_exptl_crystal_size_max 0.610
_exptl_crystal_size_mid 0.467
_exptl_crystal_size_min 0.250
_refine_diff_density_max 0.437
_refine_diff_density_min -0.499
_refine_ls_extinction_method none
_refine_ls_goodness_of_fit_ref 1.044
_refine_ls_hydrogen_treatment constr
_refine_ls_matrix_type full
_refine_ls_number_parameters 226
_refine_ls_number_reflns 3419
_refine_ls_number_restraints 19
_refine_ls_restrained_S_all 1.188
_refine_ls_R_factor_all 0.1166
_refine_ls_R_factor_gt 0.0805
_refine_ls_shift/su_max 0.000
_refine_ls_shift/su_mean 0.000
_refine_ls_structure_factor_coef Fsqd
_refine_ls_weighting_details 'w=1/[\s^2^(Fo^2^)+(0.1536P)^2^+0.1088P] where P=(Fo^2^+2Fc^2^)/3'
_refine_ls_weighting_scheme calc
_refine_ls_wR_factor_gt 0.2271
_refine_ls_wR_factor_ref 0.2554
_reflns_number_gt 2128
_reflns_number_total 3419
_reflns_threshold_expression 'I > 2\s(I)'
_cod_data_source_file xu5940sup1.cif
_cod_data_source_block I
_cod_database_code 2242660
_shelx_space_group_comment
;
The symmetry employed for this shelxl refinement is uniquely defined
by the following loop, which should always be used as a source of
symmetry information in preference to the above space-group names.
They are only intended as comments.
;

loop_
_symmetry_equiv_pos_as_xyz
'x, y, z'
'-x, y+1/2, -z+1/2'
'-x, -y, -z'
'x, -y-1/2, z-1/2'

loop_
_atom_site_type_symbol
_atom_site_label
_atom_site_fract_x
_atom_site_fract_y
_atom_site_fract_z
_atom_site_U_iso_or_equiv
_atom_site_adp_type
_atom_site_calc_flag
_atom_site_occupancy
C C1 0.3883(2) 0.69673(14) 0.5168(4) 0.0625(7) Uani d 1
C C2 0.3335(2) 0.75663(16) 0.4960(4) 0.0705(8) Uani d 1
C C3 0.2195(3) 0.7603(2) 0.4580(5) 0.0854(10) Uani d 1
H H3 0.184711 0.800998 0.441177 0.102 Uiso calc 1
C C4 0.1603(3) 0.7044(2) 0.4460(5) 0.0881(11) Uani d 1
H H4 0.084543 0.707238 0.418648 0.106 Uiso calc 1
C C5 0.2102(3) 0.64177(19) 0.4739(4) 0.0768(9) Uani d 1
C C6 0.1485(3) 0.5844(2) 0.4686(5) 0.0945(11) Uani d 1
H H6 0.073038 0.587938 0.447096 0.113 Uiso calc 1
C C7 0.1946(4) 0.5244(2) 0.4937(5) 0.1018(12) Uani d 1
H H7 0.151649 0.487132 0.490683 0.122 Uiso calc 1
C C8 0.3094(3) 0.51870(19) 0.5248(5) 0.0917(10) Uani d 1
H H8 0.342052 0.477395 0.540440 0.110 Uiso calc 1
C C9 0.3719(3) 0.57345(16) 0.5317(4) 0.0758(8) Uani d 1
H H9 0.447121 0.568790 0.552983 0.091 Uiso calc 1
C C10 0.3259(2) 0.63747(15) 0.5075(4) 0.0666(8) Uani d 1
C C11 0.3496(3) 0.87489(16) 0.5162(5) 0.0818(10) Uani d 1
H H11A 0.307563 0.876744 0.608818 0.098 Uiso calc 1
H H11B 0.301597 0.884936 0.394231 0.098 Uiso calc 1
C C12 0.4418(4) 0.92253(19) 0.5636(7) 0.1034(12) Uani d 1
H H12A 0.413575 0.966242 0.566169 0.155 Uiso calc 1
H H12B 0.488685 0.911972 0.684440 0.155 Uiso calc 1
H H12C 0.482748 0.920123 0.470930 0.155 Uiso calc 1
C C13 0.5070(2) 0.69926(14) 0.5483(4) 0.0637(7) Uani d 1
H H13 0.537591 0.740457 0.541243 0.076 Uiso calc 1
C C14 0.6849(2) 0.66195(13) 0.6046(4) 0.0620(7) Uani d 1
C C15 0.7241(3) 0.69702(15) 0.4745(5) 0.0827(10) Uani d 1
H H15 0.675637 0.716373 0.372129 0.099 Uiso calc 1
C C16 0.8353(3) 0.70314(18) 0.4975(6) 0.0942(12) Uani d 1
H H16 0.861669 0.726596 0.410256 0.113 Uiso calc 1
C C17 0.9070(3) 0.67484(17) 0.6482(6) 0.0859(10) Uani d 1
H H17 0.981742 0.679759 0.663076 0.103 Uiso calc 1
C C18 0.8696(2) 0.63895(14) 0.7789(5) 0.0725(8) Uani d 1
C C19 0.9511(3) 0.6076(2) 0.9406(7) 0.1064(12) Uani d 1
H H19A 0.998028 0.578883 0.890880 0.128 Uiso calc 1
H H19B 0.996683 0.641912 1.011812 0.128 Uiso calc 1
C C20 0.9048(4) 0.5702(3) 1.0659(9) 0.1519(18) Uani d 1
H H20A 0.944397 0.528870 1.087031 0.182 Uiso calc 1
H H20B 0.922970 0.593431 1.184568 0.182 Uiso calc 1
C C21 0.7955(4) 0.5545(4) 1.0294(9) 0.169(2) Uani d 1
H H21A 0.775939 0.555005 1.148089 0.203 Uiso calc 1
H H21B 0.787436 0.509438 0.984530 0.203 Uiso calc 1
C C22 0.7136(3) 0.5943(2) 0.8964(5) 0.0927(11) Uani d 1
H H22A 0.680842 0.624872 0.966960 0.111 Uiso calc 1
H H22B 0.656127 0.565356 0.828032 0.111 Uiso calc 1
C C23 0.7575(2) 0.63267(13) 0.7572(4) 0.0628(7) Uani d 1
N N1 0.5720(2) 0.65120(12) 0.5839(4) 0.0702(7) Uani d 1
O O1 0.39688(19) 0.81145(11) 0.5147(4) 0.0871(7) Uani d 1

loop_
_atom_site_aniso_label
_atom_site_aniso_U_11
_atom_site_aniso_U_22
_atom_site_aniso_U_33
_atom_site_aniso_U_12
_atom_site_aniso_U_13
_atom_site_aniso_U_23
C1 0.0606(16) 0.0751(19) 0.0516(14) 0.0063(14) 0.0141(12) -0.0002(12)
C2 0.0663(18) 0.083(2) 0.0631(16) 0.0111(15) 0.0186(13) 0.0067(14)
C3 0.075(2) 0.099(3) 0.087(2) 0.0223(19) 0.0294(17) 0.0176(18)
C4 0.0625(19) 0.124(3) 0.079(2) 0.012(2) 0.0196(15) 0.0103(19)
C5 0.0659(18) 0.109(3) 0.0561(16) -0.0054(18) 0.0159(13) 0.0011(15)
C6 0.074(2) 0.125(3) 0.083(2) -0.018(2) 0.0178(17) -0.009(2)
C7 0.103(3) 0.110(3) 0.093(3) -0.039(3) 0.027(2) -0.014(2)
C8 0.098(3) 0.090(2) 0.087(2) -0.013(2) 0.0226(18) -0.0086(18)
C9 0.0753(19) 0.079(2) 0.0730(18) -0.0078(16) 0.0182(14) -0.0048(15)
C10 0.0665(18) 0.083(2) 0.0504(14) 0.0030(14) 0.0149(12) -0.0019(13)
C11 0.102(2) 0.080(2) 0.0724(18) 0.0309(19) 0.0378(17) 0.0109(16)
C12 0.117(3) 0.075(2) 0.129(3) 0.010(2) 0.050(3) -0.003(2)
C13 0.0644(16) 0.0644(17) 0.0626(16) 0.0029(14) 0.0169(13) 0.0032(12)
C14 0.0608(16) 0.0511(14) 0.0773(17) 0.0031(12) 0.0236(13) 0.0022(13)
C15 0.093(2) 0.072(2) 0.091(2) 0.0124(17) 0.0383(18) 0.0218(16)
C16 0.100(3) 0.082(2) 0.123(3) 0.000(2) 0.068(2) 0.014(2)
C17 0.0700(19) 0.075(2) 0.124(3) -0.0022(17) 0.046(2) -0.005(2)
C18 0.0618(17) 0.0638(17) 0.093(2) -0.0009(14) 0.0229(15) -0.0081(15)
C19 0.066(2) 0.119(3) 0.123(3) 0.006(2) 0.0051(19) 0.007(2)
C20 0.104(3) 0.190(4) 0.142(4) 0.011(3) -0.003(3) 0.065(3)
C21 0.121(3) 0.221(4) 0.144(3) -0.013(3) -0.002(3) 0.097(3)
C22 0.074(2) 0.115(3) 0.090(2) -0.0050(19) 0.0225(17) 0.031(2)
C23 0.0603(16) 0.0541(15) 0.0766(18) -0.0005(12) 0.0225(13) 0.0002(13)
N1 0.0605(14) 0.0681(15) 0.0816(16) 0.0047(12) 0.0173(11) 0.0063(12)
O1 0.0777(14) 0.0726(14) 0.1156(19) 0.0173(11) 0.0335(13) 0.0041(12)

loop_
_atom_type_symbol
_atom_type_description
_atom_type_scat_dispersion_real
_atom_type_scat_dispersion_imag
_atom_type_scat_source
C C 0.0033 0.0016 'International Tables Vol C Tables 4.2.6.8 and 6.1.1.4'
H H 0.0000 0.0000 'International Tables Vol C Tables 4.2.6.8 and 6.1.1.4'
N N 0.0061 0.0033 'International Tables Vol C Tables 4.2.6.8 and 6.1.1.4'
O O 0.0106 0.0060 'International Tables Vol C Tables 4.2.6.8 and 6.1.1.4'

loop_
_geom_angle_atom_site_label_1
_geom_angle_atom_site_label_2
_geom_angle_atom_site_label_3
_geom_angle
C2 C1 C10 118.6(3)
C2 C1 C13 116.7(3)
C10 C1 C13 124.7(2)
O1 C2 C1 116.2(3)
O1 C2 C3 121.8(3)
C1 C2 C3 121.9(3)
C4 C3 C2 119.6(3)
C4 C3 H3 120.2
C2 C3 H3 120.2
C3 C4 C5 121.9(3)
C3 C4 H4 119.0
C5 C4 H4 119.0
C6 C5 C4 121.4(3)
C6 C5 C10 119.8(3)
C4 C5 C10 118.8(3)
C7 C6 C5 122.2(4)
C7 C6 H6 118.9
C5 C6 H6 118.9
C6 C7 C8 119.2(4)
C6 C7 H7 120.4
C8 C7 H7 120.4
C9 C8 C7 120.1(4)
C9 C8 H8 119.9
C7 C8 H8 119.9
C8 C9 C10 122.1(3)
C8 C9 H9 119.0
C10 C9 H9 119.0
C9 C10 C5 116.6(3)
C9 C10 C1 124.3(3)
C5 C10 C1 119.1(3)
O1 C11 C12 106.6(3)
O1 C11 H11A 110.4
C12 C11 H11A 110.4
O1 C11 H11B 110.4
C12 C11 H11B 110.4
H11A C11 H11B 108.6
C11 C12 H12A 109.5
C11 C12 H12B 109.5
H12A C12 H12B 109.5
C11 C12 H12C 109.5
H12A C12 H12C 109.5
H12B C12 H12C 109.5
N1 C13 C1 126.6(3)
N1 C13 H13 116.7
C1 C13 H13 116.7
C15 C14 C23 120.1(3)
C15 C14 N1 122.4(3)
C23 C14 N1 117.4(2)
C16 C15 C14 119.8(3)
C16 C15 H15 120.1
C14 C15 H15 120.1
C17 C16 C15 120.3(3)
C17 C16 H16 119.8
C15 C16 H16 119.8
C16 C17 C18 120.9(3)
C16 C17 H17 119.6
C18 C17 H17 119.6
C17 C18 C23 119.2(3)
C17 C18 C19 119.2(3)
C23 C18 C19 121.5(3)
C20 C19 C18 115.2(3)
C20 C19 H19A 108.5
C18 C19 H19A 108.5
C20 C19 H19B 108.5
C18 C19 H19B 108.5
H19A C19 H19B 107.5
C21 C20 C19 123.6(4)
C21 C20 H20A 106.4
C19 C20 H20A 106.4
C21 C20 H20B 106.4
C19 C20 H20B 106.4
H20A C20 H20B 106.5
C20 C21 C22 120.2(5)
C20 C21 H21A 107.3
C22 C21 H21A 107.3
C20 C21 H21B 107.3
C22 C21 H21B 107.3
H21A C21 H21B 106.9
C21 C22 C23 114.8(3)
C21 C22 H22A 108.6
C23 C22 H22A 108.6
C21 C22 H22B 108.6
C23 C22 H22B 108.6
H22A C22 H22B 107.6
C14 C23 C18 119.7(3)
C14 C23 C22 119.4(3)
C18 C23 C22 120.9(3)
C13 N1 C14 119.4(2)
C2 O1 C11 120.4(3)

loop_
_geom_bond_atom_site_label_1
_geom_bond_atom_site_label_2
_geom_bond_distance
C1 C2 1.390(4)
C1 C10 1.432(4)
C1 C13 1.462(4)
C2 O1 1.359(4)
C2 C3 1.400(4)
C3 C4 1.352(5)
C3 H3 0.9300
C4 C5 1.413(5)
C4 H4 0.9300
C5 C6 1.398(5)
C5 C10 1.425(4)
C6 C7 1.345(6)
C6 H6 0.9300
C7 C8 1.417(6)
C7 H7 0.9300
C8 C9 1.359(5)
C8 H8 0.9300
C9 C10 1.418(4)
C9 H9 0.9300
C11 O1 1.423(4)
C11 C12 1.488(5)
C11 H11A 0.9700
C11 H11B 0.9700
C12 H12A 0.9600
C12 H12B 0.9600
C12 H12C 0.9600
C13 N1 1.262(3)
C13 H13 0.9300
C14 C15 1.387(4)
C14 C23 1.392(4)
C14 N1 1.415(4)
C15 C16 1.380(5)
C15 H15 0.9300
C16 C17 1.368(5)
C16 H16 0.9300
C17 C18 1.387(5)
C17 H17 0.9300
C18 C23 1.393(4)
C18 C19 1.504(5)
C19 C20 1.434(7)
C19 H19A 0.9700
C19 H19B 0.9700
C20 C21 1.378(6)
C20 H20A 0.9700
C20 H20B 0.9700
C21 C22 1.474(6)
C21 H21A 0.9700
C21 H21B 0.9700
C22 C23 1.506(4)
C22 H22A 0.9700
C22 H22B 0.9700

loop_
_geom_hbond_atom_site_label_D
_geom_hbond_atom_site_label_H
_geom_hbond_atom_site_label_A
_geom_hbond_site_symmetry_A
_geom_hbond_distance_DH
_geom_hbond_distance_HA
_geom_hbond_distance_DA
_geom_hbond_angle_DHA
_geom_hbond_publ_flag
C11 H11B Cg1 4_575 0.97 2.91 3.799 153 yes
C16 H16 Cg2 4_575 0.93 2.96 3.728 141 yes

loop_
_geom_torsion_atom_site_label_1
_geom_torsion_atom_site_label_2
_geom_torsion_atom_site_label_3
_geom_torsion_atom_site_label_4
_geom_torsion
C10 C1 C2 O1 177.0(2)
C13 C1 C2 O1 -2.6(4)
C10 C1 C2 C3 -2.9(4)
C13 C1 C2 C3 177.5(3)
O1 C2 C3 C4 -178.1(3)
C1 C2 C3 C4 1.8(5)
C2 C3 C4 C5 1.1(5)
C3 C4 C5 C6 177.4(3)
C3 C4 C5 C10 -2.8(5)
C4 C5 C6 C7 179.6(3)
C10 C5 C6 C7 -0.3(5)
C5 C6 C7 C8 -0.6(6)
C6 C7 C8 C9 0.9(6)
C7 C8 C9 C10 -0.4(5)
C8 C9 C10 C5 -0.5(4)
C8 C9 C10 C1 178.9(3)
C6 C5 C10 C9 0.8(4)
C4 C5 C10 C9 -179.0(3)
C6 C5 C10 C1 -178.6(3)
C4 C5 C10 C1 1.6(4)
C2 C1 C10 C9 -178.2(3)
C13 C1 C10 C9 1.4(4)
C2 C1 C10 C5 1.2(4)
C13 C1 C10 C5 -179.3(3)
C2 C1 C13 N1 174.5(3)
C10 C1 C13 N1 -5.1(5)
C23 C14 C15 C16 -0.4(5)
N1 C14 C15 C16 -176.8(3)
C14 C15 C16 C17 -0.1(5)
C15 C16 C17 C18 0.8(6)
C16 C17 C18 C23 -1.0(5)
C16 C17 C18 C19 178.9(3)
C17 C18 C19 C20 -178.6(5)
C23 C18 C19 C20 1.3(6)
C18 C19 C20 C21 9.9(10)
C19 C20 C21 C22 -22.6(12)
C20 C21 C22 C23 22.4(9)
C15 C14 C23 C18 0.2(4)
N1 C14 C23 C18 176.8(3)
C15 C14 C23 C22 -179.5(3)
N1 C14 C23 C22 -2.9(4)
C17 C18 C23 C14 0.5(4)
C19 C18 C23 C14 -179.4(3)
C17 C18 C23 C22 -179.8(3)
C19 C18 C23 C22 0.3(5)
C21 C22 C23 C14 168.1(4)
C21 C22 C23 C18 -11.6(6)
C1 C13 N1 C14 177.9(3)
C15 C14 N1 C13 -49.8(4)
C23 C14 N1 C13 133.7(3)
C1 C2 O1 C11 -173.1(3)
C3 C2 O1 C11 6.8(4)
C12 C11 O1 C2 172.7(3)

_cod_database_fobs_code 2242660
